data_4079441
loop_
_publ_author_name
'MacLeod, K. Cory'
'Patrick, Brian O.'
'Smith, Kevin M.'

_publ_section_title
;
 Oxidatively Induced Reductive Elimination from a Chromium(III) Bis(aryl)
 Complex
;
_journal_issue 18
_journal_name_full Organometallics
_journal_page_first 6681
_journal_paper_doi 10.1021/om300751z
_journal_volume 31
_journal_year 2012
_chemical_formula_sum 'C20 H22 Cr N S'
_chemical_formula_weight 360.45
_chemical_name_systematic
;
 ?
;
_space_group_IT_number 19
_symmetry_cell_setting orthorhombic
_symmetry_space_group_name_Hall 'P 2ac 2ab'
_symmetry_space_group_name_H-M 'P 21 21 21'
_atom_sites_solution_hydrogens geom
_atom_sites_solution_primary direct
_atom_sites_solution_secondary difmap
_audit_creation_method SHELXL-97
_cell_angle_alpha 90.00
_cell_angle_beta 90.00
_cell_angle_gamma 90.00
_cell_formula_units_Z 4
_cell_length_a 6.65720(10)
_cell_length_b 8.0888(2)
_cell_length_c 31.8456(7)
_cell_measurement_reflns_used 9931
_cell_measurement_temperature 173(2)
_cell_measurement_theta_max 30.04
_cell_measurement_theta_min 2.56
_cell_volume 1714.85(6)
_computing_structure_refinement 'SHELXL-97 (Sheldrick, 1997)'
_diffrn_ambient_temperature 173(2)
_diffrn_measured_fraction_theta_full 0.998
_diffrn_measured_fraction_theta_max 0.998
_diffrn_measurement_device_type 'Bruker X8 APEX II'
_diffrn_measurement_method 'area detector'
_diffrn_radiation_monochromator graphite
_diffrn_radiation_source 'fine-focus sealed tube'
_diffrn_radiation_type MoK\a
_diffrn_radiation_wavelength 0.71073
_diffrn_reflns_av_R_equivalents 0.0420
_diffrn_reflns_av_sigmaI/netI 0.0235
_diffrn_reflns_limit_h_max 9
_diffrn_reflns_limit_h_min -9
_diffrn_reflns_limit_k_max 11
_diffrn_reflns_limit_k_min -11
_diffrn_reflns_limit_l_max 44
_diffrn_reflns_limit_l_min -44
_diffrn_reflns_number 51977
_diffrn_reflns_theta_full 30.05
_diffrn_reflns_theta_max 30.05
_diffrn_reflns_theta_min 2.56
_exptl_absorpt_coefficient_mu 0.787
_exptl_absorpt_correction_T_max 0.981
_exptl_absorpt_correction_T_min 0.899
_exptl_absorpt_correction_type multi-scan
_exptl_crystal_colour red
_exptl_crystal_density_diffrn 1.396
_exptl_crystal_density_method 'not measured'
_exptl_crystal_description plate
_exptl_crystal_F_000 756
_exptl_crystal_size_max 0.25
_exptl_crystal_size_mid 0.15
_exptl_crystal_size_min 0.025
_refine_diff_density_max 1.012
_refine_diff_density_min -0.382
_refine_diff_density_rms 0.070
_refine_ls_abs_structure_details 'Flack H D (1983), Acta Cryst. A39, 876-881'
_refine_ls_abs_structure_Flack -0.004(17)
_refine_ls_extinction_method none
_refine_ls_goodness_of_fit_ref 1.104
_refine_ls_hydrogen_treatment constr
_refine_ls_matrix_type full
_refine_ls_number_parameters 208
_refine_ls_number_reflns 5021
_refine_ls_number_restraints 0
_refine_ls_restrained_S_all 1.104
_refine_ls_R_factor_all 0.0376
_refine_ls_R_factor_gt 0.0329
_refine_ls_shift/su_max 0.001
_refine_ls_shift/su_mean 0.000
_refine_ls_structure_factor_coef Fsqd
_refine_ls_weighting_details 'calc w=1/[\s^2^(Fo^2^)+(0.0314P)^2^+1.3256P] where P=(Fo^2^+2Fc^2^)/3'
_refine_ls_weighting_scheme calc
_refine_ls_wR_factor_gt 0.0757
_refine_ls_wR_factor_ref 0.0778
_reflns_number_gt 4680
_reflns_number_total 5021
_reflns_threshold_expression >2sigma(I)
_cod_data_source_file om300751z_si_002.cif
_cod_data_source_block 7_SPh
_cod_depositor_comments
;
The following automatic conversions were performed:

'_symmetry_cell_setting' value 'Orthorhombic' changed to
'orthorhombic' according to
/home/saulius/struct/CIF-dictionaries/cif_core.dic dictionary named
'cif_core.dic' version 2.4.2 from
2011-04-26.

'_exptl_absorpt_correction_type' value 'Multi-scan'
changed to 'multi-scan' according to
/home/saulius/struct/CIF-dictionaries/cif_core.dic dictionary named
'cif_core.dic' version 2.4.2 from 2011-04-26.

Automatic conversion script
Id: cif_fix_values 1891 2012-01-12 08:04:46Z andrius 
;
_cod_original_sg_symbol_H-M 'P 212121'
_cod_database_code 4079441

loop_
_symmetry_equiv_pos_as_xyz
'x, y, z'
'-x+1/2, -y, z+1/2'
'x+1/2, -y+1/2, -z'
'-x, y+1/2, -z+1/2'

loop_
_atom_site_label
_atom_site_type_symbol
_atom_site_fract_x
_atom_site_fract_y
_atom_site_fract_z
_atom_site_U_iso_or_equiv
_atom_site_adp_type
_atom_site_occupancy
_atom_site_symmetry_multiplicity
_atom_site_calc_flag
_atom_site_refinement_flags
C1 C 0.5777(3) -0.0554(2) 0.07335(6) 0.0121(3) Uani 1 1 d .
C2 C 0.4717(3) -0.0618(2) 0.03516(6) 0.0148(4) Uani 1 1 d .
H2 H 0.4772 0.0305 0.0168 0.018 Uiso 1 1 calc R
C3 C 0.3594(3) -0.1988(3) 0.02358(6) 0.0153(4) Uani 1 1 d .
H3 H 0.2896 -0.1999 -0.0024 0.018 Uiso 1 1 calc R
C4 C 0.3497(3) -0.3348(2) 0.05023(6) 0.0150(4) Uani 1 1 d .
H4 H 0.2712 -0.4282 0.0426 0.018 Uiso 1 1 calc R
C5 C 0.4545(3) -0.3345(2) 0.08804(6) 0.0141(4) Uani 1 1 d .
H5 H 0.4502 -0.4281 0.1060 0.017 Uiso 1 1 calc R
C6 C 0.5655(3) -0.1956(2) 0.09923(6) 0.0123(3) Uani 1 1 d .
C7 C 0.6754(3) -0.1853(2) 0.14070(6) 0.0128(3) Uani 1 1 d .
H7A H 0.5859 -0.1382 0.1624 0.015 Uiso 1 1 calc R
H7B H 0.7167 -0.2973 0.1498 0.015 Uiso 1 1 calc R
C8 C 0.9361(3) -0.0348(3) 0.17720(7) 0.0188(4) Uani 1 1 d .
H8A H 0.8352 0.0287 0.1927 0.028 Uiso 1 1 calc R
H8B H 1.0581 0.0318 0.1740 0.028 Uiso 1 1 calc R
H8C H 0.9680 -0.1362 0.1927 0.028 Uiso 1 1 calc R
C9 C 1.0141(3) -0.1738(2) 0.11298(6) 0.0171(4) Uani 1 1 d .
H9A H 0.9651 -0.2045 0.0850 0.026 Uiso 1 1 calc R
H9B H 1.0457 -0.2740 0.1290 0.026 Uiso 1 1 calc R
H9C H 1.1354 -0.1060 0.1102 0.026 Uiso 1 1 calc R
C10 C 1.0278(4) 0.1694(3) 0.05708(10) 0.0439(9) Uani 1 1 d .
H10 H 1.1240 0.0846 0.0525 0.053 Uiso 1 1 calc R
C11 C 1.0328(3) 0.2921(3) 0.08962(8) 0.0301(5) Uani 1 1 d .
H11 H 1.1341 0.3055 0.1104 0.036 Uiso 1 1 calc R
C12 C 0.8614(3) 0.3871(3) 0.08492(7) 0.0215(4) Uani 1 1 d .
H12 H 0.8244 0.4774 0.1023 0.026 Uiso 1 1 calc R
C13 C 0.7520(4) 0.3298(3) 0.05078(6) 0.0214(4) Uani 1 1 d .
H13 H 0.6279 0.3738 0.0412 0.026 Uiso 1 1 calc R
C14 C 0.8536(4) 0.1984(3) 0.03316(7) 0.0295(5) Uani 1 1 d .
H14 H 0.8130 0.1379 0.0090 0.035 Uiso 1 1 calc R
C15 C 0.5920(3) 0.3628(2) 0.18070(6) 0.0124(3) Uani 1 1 d .
C16 C 0.7926(3) 0.3852(2) 0.19271(6) 0.0140(4) Uani 1 1 d .
H16 H 0.8947 0.3199 0.1801 0.017 Uiso 1 1 calc R
C17 C 0.8435(3) 0.5023(3) 0.22291(6) 0.0184(4) Uani 1 1 d .
H17 H 0.9803 0.5160 0.2306 0.022 Uiso 1 1 calc R
C18 C 0.6981(3) 0.5988(3) 0.24184(6) 0.0209(4) Uani 1 1 d .
H18 H 0.7342 0.6769 0.2628 0.025 Uiso 1 1 calc R
C19 C 0.4998(4) 0.5808(3) 0.22997(6) 0.0200(4) Uani 1 1 d .
H19 H 0.3992 0.6476 0.2426 0.024 Uiso 1 1 calc R
C20 C 0.4467(3) 0.4656(3) 0.19960(6) 0.0161(4) Uani 1 1 d .
H20 H 0.3100 0.4558 0.1914 0.019 Uiso 1 1 calc R
N1 N 0.8565(2) -0.0779(2) 0.13541(5) 0.0125(3) Uani 1 1 d .
S1 S 0.50831(7) 0.21046(6) 0.145110(14) 0.01298(9) Uani 1 1 d .
Cr1 Cr 0.75894(5) 0.12511(3) 0.097989(9) 0.01059(7) Uani 1 1 d .

loop_
_atom_site_aniso_label
_atom_site_aniso_U_11
_atom_site_aniso_U_22
_atom_site_aniso_U_33
_atom_site_aniso_U_23
_atom_site_aniso_U_13
_atom_site_aniso_U_12
C1 0.0099(8) 0.0123(8) 0.0140(8) -0.0012(7) 0.0029(7) 0.0026(6)
C2 0.0128(9) 0.0152(8) 0.0164(8) -0.0001(7) 0.0022(7) 0.0048(7)
C3 0.0118(8) 0.0190(9) 0.0152(8) -0.0043(8) -0.0012(7) 0.0053(8)
C4 0.0116(8) 0.0140(9) 0.0193(9) -0.0042(7) 0.0011(7) -0.0003(7)
C5 0.0133(8) 0.0124(9) 0.0165(9) -0.0007(6) 0.0017(6) 0.0010(6)
C6 0.0105(7) 0.0130(8) 0.0134(8) -0.0005(7) 0.0020(7) 0.0021(6)
C7 0.0136(8) 0.0118(8) 0.0131(8) 0.0034(7) 0.0006(6) 0.0000(6)
C8 0.0219(10) 0.0160(9) 0.0186(9) -0.0015(8) -0.0068(8) 0.0009(8)
C9 0.0130(8) 0.0142(9) 0.0240(9) -0.0022(7) 0.0003(8) 0.0043(7)
C10 0.0371(15) 0.0243(12) 0.070(2) 0.0269(12) 0.0429(15) 0.0187(11)
C11 0.0160(10) 0.0414(14) 0.0330(12) 0.0200(11) -0.0057(8) -0.0126(10)
C12 0.0299(11) 0.0124(9) 0.0223(9) -0.0004(8) 0.0049(8) -0.0050(9)
C13 0.0226(9) 0.0231(9) 0.0183(8) 0.0085(7) -0.0006(9) -0.0035(9)
C14 0.0467(14) 0.0233(11) 0.0185(10) -0.0051(9) 0.0141(10) -0.0149(11)
C15 0.0172(8) 0.0093(8) 0.0106(7) 0.0013(7) 0.0015(7) 0.0022(7)
C16 0.0169(9) 0.0118(8) 0.0133(8) 0.0004(7) 0.0005(6) 0.0030(7)
C17 0.0241(10) 0.0169(10) 0.0140(9) -0.0007(8) -0.0031(8) 0.0005(8)
C18 0.0323(12) 0.0158(10) 0.0145(9) -0.0036(7) -0.0002(8) -0.0001(8)
C19 0.0266(10) 0.0171(9) 0.0164(9) -0.0030(7) 0.0080(9) 0.0053(9)
C20 0.0167(9) 0.0155(9) 0.0160(9) 0.0009(7) 0.0043(7) 0.0017(7)
N1 0.0117(7) 0.0127(7) 0.0131(7) -0.0011(6) -0.0001(6) 0.0017(6)
S1 0.01098(19) 0.01295(19) 0.01500(19) -0.00256(17) 0.00250(17) 0.00070(17)
Cr1 0.01058(12) 0.00873(12) 0.01247(12) 0.00047(11) 0.00239(12) 0.00031(12)

loop_
_atom_type_symbol
_atom_type_description
_atom_type_scat_dispersion_real
_atom_type_scat_dispersion_imag
_atom_type_scat_source
C C 0.0033 0.0016 'International Tables Vol C Tables 4.2.6.8 and 6.1.1.4'
H H 0.0000 0.0000 'International Tables Vol C Tables 4.2.6.8 and 6.1.1.4'
N N 0.0061 0.0033 'International Tables Vol C Tables 4.2.6.8 and 6.1.1.4'
S S 0.1246 0.1234 'International Tables Vol C Tables 4.2.6.8 and 6.1.1.4'
Cr Cr 0.3209 0.6236 'International Tables Vol C Tables 4.2.6.8 and 6.1.1.4'

loop_
_geom_angle_atom_site_label_1
_geom_angle_atom_site_label_2
_geom_angle_atom_site_label_3
_geom_angle
C6 C1 C2 116.65(18)
C6 C1 Cr1 112.61(14)
C2 C1 Cr1 130.71(15)
C3 C2 C1 121.96(18)
C3 C2 H2 119.0
C1 C2 H2 119.0
C2 C3 C4 119.69(18)
C2 C3 H3 120.2
C4 C3 H3 120.2
C3 C4 C5 120.21(18)
C3 C4 H4 119.9
C5 C4 H4 119.9
C6 C5 C4 119.30(18)
C6 C5 H5 120.3
C4 C5 H5 120.3
C5 C6 C1 122.18(18)
C5 C6 C7 121.68(17)
C1 C6 C7 116.12(17)
N1 C7 C6 108.88(15)
N1 C7 H7A 109.9
C6 C7 H7A 109.9
N1 C7 H7B 109.9
C6 C7 H7B 109.9
H7A C7 H7B 108.3
N1 C8 H8A 109.5
N1 C8 H8B 109.5
H8A C8 H8B 109.5
N1 C8 H8C 109.5
H8A C8 H8C 109.5
H8B C8 H8C 109.5
N1 C9 H9A 109.5
N1 C9 H9B 109.5
H9A C9 H9B 109.5
N1 C9 H9C 109.5
H9A C9 H9C 109.5
H9B C9 H9C 109.5
C14 C10 C11 107.1(2)
C14 C10 Cr1 71.54(14)
C11 C10 Cr1 73.11(13)
C14 C10 H10 126.4
C11 C10 H10 126.4
Cr1 C10 H10 120.7
C12 C11 C10 106.7(2)
C12 C11 Cr1 71.51(13)
C10 C11 Cr1 69.93(14)
C12 C11 H11 126.7
C10 C11 H11 126.7
Cr1 C11 H11 123.6
C11 C12 C13 109.4(2)
C11 C12 Cr1 73.09(13)
C13 C12 Cr1 70.96(12)
C11 C12 H12 125.3
C13 C12 H12 125.3
Cr1 C12 H12 122.3
C14 C13 C12 108.6(2)
C14 C13 Cr1 72.12(13)
C12 C13 Cr1 73.13(12)
C14 C13 H13 125.7
C12 C13 H13 125.7
Cr1 C13 H13 120.8
C13 C14 C10 108.2(2)
C13 C14 Cr1 71.99(12)
C10 C14 Cr1 71.86(14)
C13 C14 H14 125.9
C10 C14 H14 125.9
Cr1 C14 H14 122.0
C16 C15 C20 117.46(18)
C16 C15 S1 124.52(15)
C20 C15 S1 117.99(15)
C17 C16 C15 120.59(18)
C17 C16 H16 119.7
C15 C16 H16 119.7
C18 C17 C16 121.0(2)
C18 C17 H17 119.5
C16 C17 H17 119.5
C19 C18 C17 119.35(19)
C19 C18 H18 120.3
C17 C18 H18 120.3
C18 C19 C20 120.33(19)
C18 C19 H19 119.8
C20 C19 H19 119.8
C19 C20 C15 121.21(19)
C19 C20 H20 119.4
C15 C20 H20 119.4
C8 N1 C9 107.66(15)
C8 N1 C7 109.01(15)
C9 N1 C7 108.66(15)
C8 N1 Cr1 115.59(12)
C9 N1 Cr1 110.38(12)
C7 N1 Cr1 105.37(11)
C15 S1 Cr1 113.05(6)
C1 Cr1 N1 81.06(7)
C1 Cr1 C13 104.94(8)
N1 Cr1 C13 162.32(8)
C1 Cr1 C14 90.08(8)
N1 Cr1 C14 129.36(9)
C13 Cr1 C14 35.90(9)
C1 Cr1 C10 111.18(10)
N1 Cr1 C10 101.82(8)
C13 Cr1 C10 60.51(9)
C14 Cr1 C10 36.60(11)
C1 Cr1 C12 140.65(8)
N1 Cr1 C12 137.07(8)
C13 Cr1 C12 35.92(8)
C14 Cr1 C12 59.86(8)
C10 Cr1 C12 60.22(9)
C1 Cr1 C11 147.79(9)
N1 Cr1 C11 106.12(7)
C13 Cr1 C11 60.03(9)
C14 Cr1 C11 60.74(9)
C10 Cr1 C11 36.95(11)
C12 Cr1 C11 35.40(9)
C1 Cr1 S1 92.05(5)
N1 Cr1 S1 94.93(5)
C13 Cr1 S1 101.37(6)
C14 Cr1 S1 135.37(8)
C10 Cr1 S1 153.06(7)
C12 Cr1 S1 93.23(6)
C11 Cr1 S1 117.89(8)

loop_
_geom_bond_atom_site_label_1
_geom_bond_atom_site_label_2
_geom_bond_distance
C1 C6 1.404(3)
C1 C2 1.407(3)
C1 Cr1 2.050(2)
C2 C3 1.387(3)
C2 H2 0.9500
C3 C4 1.390(3)
C3 H3 0.9500
C4 C5 1.392(3)
C4 H4 0.9500
C5 C6 1.391(3)
C5 H5 0.9500
C6 C7 1.512(3)
C7 N1 1.496(2)
C7 H7A 0.9900
C7 H7B 0.9900
C8 N1 1.475(3)
C8 H8A 0.9800
C8 H8B 0.9800
C8 H8C 0.9800
C9 N1 1.487(2)
C9 H9A 0.9800
C9 H9B 0.9800
C9 H9C 0.9800
C10 C14 1.407(4)
C10 C11 1.435(4)
C10 Cr1 2.243(2)
C10 H10 0.9500
C11 C12 1.383(3)
C11 Cr1 2.285(2)
C11 H11 0.9500
C12 C13 1.388(3)
C12 Cr1 2.265(2)
C12 H12 0.9500
C13 C14 1.379(3)
C13 Cr1 2.2369(19)
C13 H13 0.9500
C14 Cr1 2.239(2)
C14 H14 0.9500
C15 C16 1.401(3)
C15 C20 1.410(3)
C15 S1 1.765(2)
C16 C17 1.392(3)
C16 H16 0.9500
C17 C18 1.382(3)
C17 H17 0.9500
C18 C19 1.381(3)
C18 H18 0.9500
C19 C20 1.389(3)
C19 H19 0.9500
C20 H20 0.9500
N1 Cr1 2.1306(17)
S1 Cr1 2.3479(5)

loop_
_geom_torsion_atom_site_label_1
_geom_torsion_atom_site_label_2
_geom_torsion_atom_site_label_3
_geom_torsion_atom_site_label_4
_geom_torsion
C6 C1 C2 C3 0.4(3)
Cr1 C1 C2 C3 178.35(14)
C1 C2 C3 C4 0.1(3)
C2 C3 C4 C5 -1.0(3)
C3 C4 C5 C6 1.3(3)
C4 C5 C6 C1 -0.7(3)
C4 C5 C6 C7 177.44(17)
C2 C1 C6 C5 -0.1(3)
Cr1 C1 C6 C5 -178.43(14)
C2 C1 C6 C7 -178.38(16)
Cr1 C1 C6 C7 3.3(2)
C5 C6 C7 N1 150.21(17)
C1 C6 C7 N1 -31.5(2)
C14 C10 C11 C12 1.4(3)
Cr1 C10 C11 C12 -62.50(15)
C14 C10 C11 Cr1 63.90(16)
C10 C11 C12 C13 -0.6(2)
Cr1 C11 C12 C13 -62.05(16)
C10 C11 C12 Cr1 61.46(16)
C11 C12 C13 C14 -0.5(3)
Cr1 C12 C13 C14 -63.87(15)
C11 C12 C13 Cr1 63.39(16)
C12 C13 C14 C10 1.4(3)
Cr1 C13 C14 C10 -63.16(16)
C12 C13 C14 Cr1 64.53(15)
C11 C10 C14 C13 -1.7(3)
Cr1 C10 C14 C13 63.24(16)
C11 C10 C14 Cr1 -64.95(16)
C20 C15 C16 C17 1.5(3)
S1 C15 C16 C17 -176.15(15)
C15 C16 C17 C18 0.2(3)
C16 C17 C18 C19 -1.3(3)
C17 C18 C19 C20 0.7(3)
C18 C19 C20 C15 1.0(3)
C16 C15 C20 C19 -2.1(3)
S1 C15 C20 C19 175.71(15)
C6 C7 N1 C8 166.51(15)
C6 C7 N1 C9 -76.42(19)
C6 C7 N1 Cr1 41.87(16)
C16 C15 S1 Cr1 -25.06(19)
C20 C15 S1 Cr1 157.32(13)
C6 C1 Cr1 N1 16.68(13)
C2 C1 Cr1 N1 -161.30(18)
C6 C1 Cr1 C13 179.67(13)
C2 C1 Cr1 C13 1.7(2)
C6 C1 Cr1 C14 146.61(15)
C2 C1 Cr1 C14 -31.38(19)
C6 C1 Cr1 C10 115.97(14)
C2 C1 Cr1 C10 -62.0(2)
C6 C1 Cr1 C12 -175.60(12)
C2 C1 Cr1 C12 6.4(2)
C6 C1 Cr1 C11 122.81(17)
C2 C1 Cr1 C11 -55.2(3)
C6 C1 Cr1 S1 -77.99(13)
C2 C1 Cr1 S1 104.03(17)
C8 N1 Cr1 C1 -152.84(14)
C9 N1 Cr1 C1 84.70(13)
C7 N1 Cr1 C1 -32.44(12)
C8 N1 Cr1 C13 95.7(3)
C9 N1 Cr1 C13 -26.8(3)
C7 N1 Cr1 C13 -143.9(2)
C8 N1 Cr1 C14 124.47(15)
C9 N1 Cr1 C14 2.00(17)
C7 N1 Cr1 C14 -115.13(13)
C8 N1 Cr1 C10 97.24(16)
C9 N1 Cr1 C10 -25.22(16)
C7 N1 Cr1 C10 -142.36(14)
C8 N1 Cr1 C12 38.58(18)
C9 N1 Cr1 C12 -83.88(16)
C7 N1 Cr1 C12 158.98(12)
C8 N1 Cr1 C11 59.37(15)
C9 N1 Cr1 C11 -63.10(14)
C7 N1 Cr1 C11 179.77(13)
C8 N1 Cr1 S1 -61.54(13)
C9 N1 Cr1 S1 176.00(12)
C7 N1 Cr1 S1 58.86(11)
C14 C13 Cr1 C1 -68.53(16)
C12 C13 Cr1 C1 174.89(13)
C14 C13 Cr1 N1 39.4(3)
C12 C13 Cr1 N1 -77.2(3)
C12 C13 Cr1 C14 -116.6(2)
C14 C13 Cr1 C10 37.65(17)
C12 C13 Cr1 C10 -78.93(17)
C14 C13 Cr1 C12 116.6(2)
C14 C13 Cr1 C11 80.46(17)
C12 C13 Cr1 C11 -36.12(15)
C14 C13 Cr1 S1 -163.77(14)
C12 C13 Cr1 S1 79.65(14)
C13 C14 Cr1 C1 115.95(15)
C10 C14 Cr1 C1 -127.16(16)
C13 C14 Cr1 N1 -165.57(13)
C10 C14 Cr1 N1 -48.68(18)
C10 C14 Cr1 C13 116.9(2)
C13 C14 Cr1 C10 -116.9(2)
C13 C14 Cr1 C12 -37.35(14)
C10 C14 Cr1 C12 79.54(16)
C13 C14 Cr1 C11 -78.32(16)
C10 C14 Cr1 C11 38.57(16)
C13 C14 Cr1 S1 22.96(19)
C10 C14 Cr1 S1 139.85(14)
C14 C10 Cr1 C1 58.73(16)
C11 C10 Cr1 C1 173.94(14)
C14 C10 Cr1 N1 143.61(14)
C11 C10 Cr1 N1 -101.18(14)
C14 C10 Cr1 C13 -36.93(14)
C11 C10 Cr1 C13 78.29(14)
C11 C10 Cr1 C14 115.2(2)
C14 C10 Cr1 C12 -78.48(15)
C11 C10 Cr1 C12 36.74(13)
C14 C10 Cr1 C11 -115.2(2)
C14 C10 Cr1 S1 -89.1(3)
C11 C10 Cr1 S1 26.1(3)
C11 C12 Cr1 C1 -125.99(16)
C13 C12 Cr1 C1 -7.8(2)
C11 C12 Cr1 N1 36.04(19)
C13 C12 Cr1 N1 154.23(13)
C11 C12 Cr1 C13 -118.2(2)
C11 C12 Cr1 C14 -80.86(17)
C13 C12 Cr1 C14 37.33(15)
C11 C12 Cr1 C10 -38.37(16)
C13 C12 Cr1 C10 79.82(17)
C13 C12 Cr1 C11 118.2(2)
C11 C12 Cr1 S1 136.82(14)
C13 C12 Cr1 S1 -104.99(14)
C12 C11 Cr1 C1 105.71(19)
C10 C11 Cr1 C1 -10.6(2)
C12 C11 Cr1 N1 -155.34(13)
C10 C11 Cr1 N1 88.30(15)
C12 C11 Cr1 C13 36.64(13)
C10 C11 Cr1 C13 -79.71(16)
C12 C11 Cr1 C14 78.16(15)
C10 C11 Cr1 C14 -38.20(15)
C12 C11 Cr1 C10 116.4(2)
C10 C11 Cr1 C12 -116.4(2)
C12 C11 Cr1 S1 -50.62(15)
C10 C11 Cr1 S1 -166.98(13)
C15 S1 Cr1 C1 174.27(9)
C15 S1 Cr1 N1 93.07(8)
C15 S1 Cr1 C13 -80.05(9)
C15 S1 Cr1 C14 -93.54(11)
C15 S1 Cr1 C10 -35.5(2)
C15 S1 Cr1 C12 -44.74(9)
C15 S1 Cr1 C11 -18.09(10)
